data_4105300
loop_
_publ_author_name
'Shumei Chen'
'Jian Zhang'
'Tao Wu'
'Pingyun Feng'
'Xianhui Bu'

_publ_section_title
;
 Multiroute Synthesis of Porous Anionic Frameworks and Size-Tunable
 Extraframework Organic Cation-Controlled Gas Sorption Properties
;
_journal_name_full 'Journal of the American Chemical Society'
_journal_page_first 16027
_journal_page_last 16029
_journal_paper_doi 10.1021/ja906302t
_journal_volume 131
_journal_year 2009
_chemical_formula_sum 'C36 H12 In3 N2.5 O24'
_chemical_formula_weight 1207.94
_chemical_name_systematic
; 
 ? 
;
_space_group_IT_number 220
_symmetry_cell_setting cubic
_symmetry_space_group_name_Hall 'I -4bd 2c 3'
_symmetry_space_group_name_H-M 'I -4 3 d'
_atom_sites_solution_hydrogens geom
_atom_sites_solution_primary direct
_atom_sites_solution_secondary difmap
_audit_creation_method SHELXL-97
_cell_angle_alpha 90.00
_cell_angle_beta 90.00
_cell_angle_gamma 90.00
_cell_formula_units_Z 4
_cell_length_a 20.39800(10)
_cell_length_b 20.39800(10)
_cell_length_c 20.39800(10)
_cell_measurement_reflns_used 6592
_cell_measurement_temperature 293(2)
_cell_measurement_theta_max 24.94
_cell_measurement_theta_min 2.45
_cell_volume 8487.17(7)
_computing_cell_refinement 'Bruker SMART'
_computing_data_collection 'Bruker SMART'
_computing_data_reduction 'Bruker SAINT'
_computing_molecular_graphics 'Bruker SHELXTL'
_computing_publication_material 'Bruker SHELXTL'
_computing_structure_refinement 'SHELXL-97 (Sheldrick, 1997)'
_computing_structure_solution 'SHELXS-97 (Sheldrick, 1990)'
_diffrn_ambient_temperature 293(2)
_diffrn_measured_fraction_theta_full 1.000
_diffrn_measured_fraction_theta_max 1.000
_diffrn_measurement_device_type 'CCD area detector'
_diffrn_measurement_method 'phi and omega scans'
_diffrn_radiation_monochromator graphite
_diffrn_radiation_source 'fine-focus sealed tube'
_diffrn_radiation_type MoK\a
_diffrn_radiation_wavelength 0.71073
_diffrn_reflns_av_R_equivalents 0.0446
_diffrn_reflns_av_sigmaI/netI 0.0203
_diffrn_reflns_limit_h_max 24
_diffrn_reflns_limit_h_min -24
_diffrn_reflns_limit_k_max 10
_diffrn_reflns_limit_k_min -19
_diffrn_reflns_limit_l_max 23
_diffrn_reflns_limit_l_min -17
_diffrn_reflns_number 9354
_diffrn_reflns_theta_full 24.99
_diffrn_reflns_theta_max 24.99
_diffrn_reflns_theta_min 2.45
_exptl_absorpt_coefficient_mu 0.855
_exptl_absorpt_correction_type none
_exptl_crystal_density_diffrn 0.945
_exptl_crystal_density_meas 0
_exptl_crystal_F_000 2338
_refine_diff_density_max 0.984
_refine_diff_density_min -0.556
_refine_diff_density_rms 0.213
_refine_ls_abs_structure_details 'Flack H D (1983), Acta Cryst. A39, 876-881'
_refine_ls_abs_structure_Flack 0.03(9)
_refine_ls_extinction_method none
_refine_ls_goodness_of_fit_ref 1.145
_refine_ls_hydrogen_treatment mixed
_refine_ls_matrix_type full
_refine_ls_number_parameters 48
_refine_ls_number_reflns 1251
_refine_ls_number_restraints 0
_refine_ls_restrained_S_all 1.145
_refine_ls_R_factor_all 0.0432
_refine_ls_R_factor_gt 0.0420
_refine_ls_shift/su_max 0.003
_refine_ls_shift/su_mean 0.001
_refine_ls_structure_factor_coef Fsqd
_refine_ls_weighting_details 'calc w=1/[\s^2^(Fo^2^)+(0.0900P)^2^+32.3705P] where P=(Fo^2^+2Fc^2^)/3'
_refine_ls_weighting_scheme calc
_refine_ls_wR_factor_gt 0.1361
_refine_ls_wR_factor_ref 0.1372
_reflns_number_gt 1200
_reflns_number_total 1251
_reflns_threshold_expression >2sigma(I)
_cod_data_source_file ja906302t_si_002_1.cif
_cod_data_source_block 1
_cod_original_formula_sum 'C36 H12 In3 N2.50 O24'
_cod_database_code 4105300

loop_
_symmetry_equiv_pos_as_xyz
'x, y, z'
'-x+1/2, -y, z+1/2'
'-x, y+1/2, -z+1/2'
'x+1/2, -y+1/2, -z'
'z, x, y'
'z+1/2, -x+1/2, -y'
'-z+1/2, -x, y+1/2'
'-z, x+1/2, -y+1/2'
'y, z, x'
'-y, z+1/2, -x+1/2'
'y+1/2, -z+1/2, -x'
'-y+1/2, -z, x+1/2'
'y+1/4, x+1/4, z+1/4'
'-y+1/4, -x+3/4, z+3/4'
'y+3/4, -x+1/4, -z+3/4'
'-y+3/4, x+3/4, -z+1/4'
'x+1/4, z+1/4, y+1/4'
'-x+3/4, z+3/4, -y+1/4'
'-x+1/4, -z+3/4, y+3/4'
'x+3/4, -z+1/4, -y+3/4'
'z+1/4, y+1/4, x+1/4'
'z+3/4, -y+1/4, -x+3/4'
'-z+3/4, y+3/4, -x+1/4'
'-z+1/4, -y+3/4, x+3/4'
'x+1/2, y+1/2, z+1/2'
'-x+1, -y+1/2, z+1'
'-x+1/2, y+1, -z+1'
'x+1, -y+1, -z+1/2'
'z+1/2, x+1/2, y+1/2'
'z+1, -x+1, -y+1/2'
'-z+1, -x+1/2, y+1'
'-z+1/2, x+1, -y+1'
'y+1/2, z+1/2, x+1/2'
'-y+1/2, z+1, -x+1'
'y+1, -z+1, -x+1/2'
'-y+1, -z+1/2, x+1'
'y+3/4, x+3/4, z+3/4'
'-y+3/4, -x+5/4, z+5/4'
'y+5/4, -x+3/4, -z+5/4'
'-y+5/4, x+5/4, -z+3/4'
'x+3/4, z+3/4, y+3/4'
'-x+5/4, z+5/4, -y+3/4'
'-x+3/4, -z+5/4, y+5/4'
'x+5/4, -z+3/4, -y+5/4'
'z+3/4, y+3/4, x+3/4'
'z+5/4, -y+3/4, -x+5/4'
'-z+5/4, y+5/4, -x+3/4'
'-z+3/4, -y+5/4, x+5/4'

loop_
_atom_site_label
_atom_site_type_symbol
_atom_site_fract_x
_atom_site_fract_y
_atom_site_fract_z
_atom_site_U_iso_or_equiv
_atom_site_adp_type
_atom_site_occupancy
_atom_site_symmetry_multiplicity
_atom_site_calc_flag
_atom_site_refinement_flags
In1 In 0.5000 0.2500 0.1250 0.0251(3) Uani 1 4 d S
O2 O 0.5821(2) 0.1959(2) 0.1655(2) 0.0351(10) Uani 1 1 d .
O1 O 0.5634(2) 0.2859(2) 0.2188(2) 0.0362(10) Uani 1 1 d .
C2 C 0.6531(3) 0.2204(3) 0.2530(4) 0.0326(12) Uani 1 1 d .
C1 C 0.6934(3) 0.1672(3) 0.2395(3) 0.0319(13) Uani 1 1 d .
H1A H 0.6845 0.1406 0.2035 0.038 Uiso 1 1 calc R
C3 C 0.5965(3) 0.2356(3) 0.2106(3) 0.0293(13) Uani 1 1 d .

loop_
_atom_site_aniso_label
_atom_site_aniso_U_11
_atom_site_aniso_U_22
_atom_site_aniso_U_33
_atom_site_aniso_U_23
_atom_site_aniso_U_13
_atom_site_aniso_U_12
In1 0.0252(3) 0.0252(3) 0.0250(4) 0.000 0.000 0.000
O2 0.035(2) 0.037(2) 0.034(2) -0.0051(19) -0.0063(19) 0.0082(18)
O1 0.039(2) 0.033(2) 0.036(2) -0.0026(19) -0.0099(19) 0.004(2)
C2 0.031(3) 0.036(3) 0.031(3) -0.001(3) -0.002(3) 0.001(2)
C1 0.035(3) 0.033(3) 0.028(3) -0.007(2) -0.006(2) 0.002(2)
C3 0.030(3) 0.033(4) 0.025(3) 0.001(2) -0.003(2) 0.003(2)

loop_
_atom_type_symbol
_atom_type_description
_atom_type_scat_dispersion_real
_atom_type_scat_dispersion_imag
_atom_type_scat_source
C C 0.0033 0.0016 'International Tables Vol C Tables 4.2.6.8 and 6.1.1.4'
H H 0.0000 0.0000 'International Tables Vol C Tables 4.2.6.8 and 6.1.1.4'
N N 0.0061 0.0033 'International Tables Vol C Tables 4.2.6.8 and 6.1.1.4'
O O 0.0106 0.0060 'International Tables Vol C Tables 4.2.6.8 and 6.1.1.4'
In In -0.7276 1.3100 'International Tables Vol C Tables 4.2.6.8 and 6.1.1.4'

loop_
_geom_angle_atom_site_label_1
_geom_angle_atom_site_label_2
_geom_angle_atom_site_label_3
_geom_angle
_geom_angle_site_symmetry_1
_geom_angle_site_symmetry_3
O2 In1 O2 135.3(2) 16_545 39_454
O2 In1 O2 98.33(9) 16_545 .
O2 In1 O2 98.33(9) 39_454 .
O2 In1 O2 98.33(9) 16_545 26_554
O2 In1 O2 98.33(9) 39_454 26_554
O2 In1 O2 135.3(2) . 26_554
O2 In1 O1 78.19(17) 16_545 .
O2 In1 O1 143.68(16) 39_454 .
O2 In1 O1 56.05(16) . .
O2 In1 O1 87.55(18) 26_554 .
O2 In1 O1 56.05(16) 16_545 16_545
O2 In1 O1 87.55(18) 39_454 16_545
O2 In1 O1 143.68(16) . 16_545
O2 In1 O1 78.19(17) 26_554 16_545
O1 In1 O1 128.60(15) . 16_545
O2 In1 O1 87.55(18) 16_545 39_454
O2 In1 O1 56.05(16) 39_454 39_454
O2 In1 O1 78.19(17) . 39_454
O2 In1 O1 143.68(16) 26_554 39_454
O1 In1 O1 128.60(15) . 39_454
O1 In1 O1 75.7(2) 16_545 39_454
O2 In1 O1 143.68(16) 16_545 26_554
O2 In1 O1 78.19(17) 39_454 26_554
O2 In1 O1 87.55(18) . 26_554
O2 In1 O1 56.05(16) 26_554 26_554
O1 In1 O1 75.7(2) . 26_554
O1 In1 O1 128.60(15) 16_545 26_554
O1 In1 O1 128.60(15) 39_454 26_554
O2 In1 C3 112.31(18) 16_545 39_454
O2 In1 C3 28.17(18) 39_454 39_454
O2 In1 C3 87.60(17) . 39_454
O2 In1 C3 122.93(19) 26_554 39_454
O1 In1 C3 143.61(18) . 39_454
O1 In1 C3 80.93(18) 16_545 39_454
O1 In1 C3 27.88(17) 39_454 39_454
O1 In1 C3 103.68(17) 26_554 39_454
O2 In1 C3 87.60(17) 16_545 .
O2 In1 C3 122.93(19) 39_454 .
O2 In1 C3 28.17(18) . .
O2 In1 C3 112.31(18) 26_554 .
O1 In1 C3 27.88(17) . .
O1 In1 C3 143.61(18) 16_545 .
O1 In1 C3 103.68(17) 39_454 .
O1 In1 C3 80.93(18) 26_554 .
C3 In1 C3 115.77(14) 39_454 .
O2 In1 C3 28.17(18) 16_545 16_545
O2 In1 C3 112.31(18) 39_454 16_545
O2 In1 C3 122.93(19) . 16_545
O2 In1 C3 87.60(17) 26_554 16_545
O1 In1 C3 103.68(17) . 16_545
O1 In1 C3 27.88(17) 16_545 16_545
O1 In1 C3 80.93(18) 39_454 16_545
O1 In1 C3 143.61(18) 26_554 16_545
C3 In1 C3 97.5(3) 39_454 16_545
C3 In1 C3 115.77(14) . 16_545
O2 In1 C3 122.93(19) 16_545 26_554
O2 In1 C3 87.60(17) 39_454 26_554
O2 In1 C3 112.31(18) . 26_554
O2 In1 C3 28.17(18) 26_554 26_554
O1 In1 C3 80.93(18) . 26_554
O1 In1 C3 103.68(17) 16_545 26_554
O1 In1 C3 143.61(18) 39_454 26_554
O1 In1 C3 27.88(17) 26_554 26_554
C3 In1 C3 115.77(14) 39_454 26_554
C3 In1 C3 97.5(3) . 26_554
C3 In1 C3 115.77(14) 16_545 26_554
C3 O2 In1 97.5(4) . .
C3 O1 In1 86.2(4) . .
C1 C2 C1 119.4(6) . 11_556
C1 C2 C3 120.8(6) . .
C1 C2 C3 119.8(5) 11_556 .
C2 C1 C2 120.6(6) . 8_645
C2 C1 H1A 119.7 . .
C2 C1 H1A 119.7 8_645 .
O1 C3 O2 120.2(5) . .
O1 C3 C2 121.4(5) . .
O2 C3 C2 118.4(5) . .
O1 C3 In1 65.9(3) . .
O2 C3 In1 54.3(3) . .
C2 C3 In1 172.6(4) . .

loop_
_geom_bond_atom_site_label_1
_geom_bond_atom_site_label_2
_geom_bond_distance
_geom_bond_site_symmetry_2
In1 O2 2.168(4) 16_545
In1 O2 2.168(4) 39_454
In1 O2 2.168(4) .
In1 O2 2.168(4) 26_554
In1 O1 2.423(4) .
In1 O1 2.423(4) 16_545
In1 O1 2.423(4) 39_454
In1 O1 2.423(4) 26_554
In1 C3 2.647(6) 39_454
In1 C3 2.647(6) .
In1 C3 2.647(6) 16_545
In1 C3 2.647(6) 26_554
O2 C3 1.261(8) .
O1 C3 1.241(8) .
C2 C1 1.388(9) .
C2 C1 1.397(9) 11_556
C2 C3 1.476(8) .
C1 C2 1.397(9) 8_645
C1 H1A 0.9300 .
